data_9005605
loop_
_publ_author_name
'Martucci, A.'
'Sacerdoti, M.'
'Cruciani, G.'
'Dalconi, C.'

_publ_section_title
;
 In situ time resolved synchrotron powder diffraction study of mordenite
 Sample: T = 25 C
;
_journal_name_full 'European Journal of Mineralogy'
_journal_page_first 485
_journal_page_last 493
_journal_paper_doi 10.1127/0935-1221/2003/0015-0485
_journal_volume 15
_journal_year 2003
_chemical_formula_sum 'Al1.85 Ca0.472 Fe0.007 H9.1 K0.035 Mg0.022 Na0.775 O30.897 Si10.133 Sr0.002'
_chemical_name_mineral Mordenite
_space_group_IT_number 63
_symmetry_space_group_name_Hall '-C 2c 2'
_symmetry_space_group_name_H-M 'C m c m'
_cell_angle_alpha 90
_cell_angle_beta 90
_cell_angle_gamma 90
_cell_formula_units_Z 4
_cell_length_a 18.120
_cell_length_b 20.494
_cell_length_c 7.531
_cell_volume 2796.646
_database_code_amcsd 0006995
_diffrn_ambient_temperature 298.15
_exptl_crystal_density_diffrn 2.083
_cod_original_cell_volume 2796.647
_cod_original_formula_sum 'Na.775 O30.897 K.035 Ca.472 Mg.022 Sr.002 Si10.133 Al1.85 Fe.007 H9.1'
_cod_database_code 9005605

loop_
_space_group_symop_operation_xyz
x,y,z
1/2+x,1/2+y,z
x,-y,1/2+z
1/2+x,1/2-y,1/2+z
-x,y,1/2-z
1/2-x,1/2+y,1/2-z
-x,y,z
1/2-x,1/2+y,z
x,-y,-z
1/2+x,1/2-y,-z
x,y,1/2-z
1/2+x,1/2+y,1/2-z
-x,-y,1/2+z
1/2-x,1/2-y,1/2+z
-x,-y,-z
1/2-x,1/2-y,-z

loop_
_atom_site_label
_atom_site_fract_x
_atom_site_fract_y
_atom_site_fract_z
_atom_site_occupancy
_atom_site_U_iso_or_equiv
_atom_site_type_symbol
_atom_site_attached_hydrogens
NaA 0.00000 0.50000 0.00000 0.77500 0.03300 Na 0
WatA 0.00000 0.50000 0.00000 0.22500 0.03300 O 2
KB 0.00000 0.57900 0.25000 0.03500 0.14000 K 0
WatB 0.00000 0.57900 0.25000 0.48500 0.14000 O 2
CaC 0.44400 0.21500 0.25000 0.11800 0.15000 Ca 0
MgC 0.44400 0.21500 0.25000 0.00550 0.15000 Mg 0
SrC 0.44400 0.21500 0.25000 0.00050 0.15000 Sr 0
WatD 0.50000 0.33500 0.25000 0.71600 0.14000 O 2
WatE 0.62700 0.48100 0.25000 0.95200 0.11000 O 2
CaF 0.50000 0.47800 0.25000 0.23600 0.04300 Ca 0
MgF 0.50000 0.47800 0.25000 0.01100 0.04300 Mg 0
SrF 0.50000 0.47800 0.25000 0.00100 0.04300 Sr 0
WatF 0.50000 0.47800 0.25000 0.17300 0.04300 O 2
WatG 0.50000 0.39800 0.48700 0.79300 0.09600 O 2
WatH 0.11100 0.00000 0.00000 0.29400 0.01500 O 2
WatJ 0.00000 0.06000 0.06400 0.61000 0.09800 O 2
SiT1 0.30300 0.07200 0.03700 0.84440 0.01100 Si 0
AlT1 0.30300 0.07200 0.03700 0.15420 0.01100 Al 0
FeT1 0.30300 0.07200 0.03700 0.00060 0.01100 Fe 0
SiT2 0.30500 0.31100 0.04600 0.84440 0.01100 Si 0
AlT2 0.30500 0.31100 0.04600 0.15420 0.01100 Al 0
FeT2 0.30500 0.31100 0.04600 0.00060 0.01100 Fe 0
SiT3 0.08800 0.38800 0.25000 0.84440 0.01100 Si 0
AlT3 0.08800 0.38800 0.25000 0.15420 0.01100 Al 0
FeT3 0.08800 0.38800 0.25000 0.00060 0.01100 Fe 0
SiT4 0.08500 0.22900 0.25000 0.84440 0.01100 Si 0
AlT4 0.08500 0.22900 0.25000 0.15420 0.01100 Al 0
FeT4 0.08500 0.22900 0.25000 0.00060 0.01100 Fe 0
O1 0.11800 0.41400 0.44300 1.00000 0.02400 O 0
O2 0.12100 0.19100 0.42200 1.00000 0.02400 O 0
O3 0.23100 0.11700 0.99000 1.00000 0.02400 O 0
O4 0.09500 0.30800 0.25000 1.00000 0.02400 O 0
O5 0.16300 0.19300 0.75000 1.00000 0.02400 O 0
O6 0.17900 0.42200 0.75000 1.00000 0.02400 O 0
O7 0.23500 0.50000 0.50000 1.00000 0.02400 O 0
O8 0.25000 0.25000 0.50000 1.00000 0.02400 O 0
O9 0.00000 0.40500 0.25000 1.00000 0.02400 O 0
O10 0.00000 0.20300 0.25000 1.00000 0.02400 O 0

loop_
_cod_changelog_entry_id
_cod_changelog_entry_author
_cod_changelog_entry_date
_cod_changelog_entry_text
1
;cod-tools version 3.8.0
Id: cif_guess_AMCSD_atom_types 9581 2023-05-17 12:35:41Z saulius
;
2023-05-23T09:18:07+03:00
;Derived atom types and hydrogen counts
from atom names that follow the AMCSD naming convention
(Wat == water, O-H == hydroxyl).
;

loop_
_cod_related_entry_id
_cod_related_entry_database
_cod_related_entry_code
1 AMCSD 0006995
